data_4306097
loop_
_publ_author_name
'Darko Babi\'c'
'Manda \'Curi\'c'
'Kre\<simir Mol\<canov'
'Gregor Ilc'
'Janez Plavec'

_publ_contact_author_address
;
Institute Rudjer Boskovic
Bijenicka 54
HR-10002 Zagreb
Croatia
;
_publ_contact_author_email dbabic@irb.hr
_publ_contact_author_fax 385(1)4680245
_publ_contact_author_name 'Darko Babic'
_publ_contact_author_phone 385(1)4651013
_publ_section_title
;
Synthesis and Characterization of Dicyclopalladated Complexes of Azobenzene
Derivatives by Experimental and Computational Methods
;
_journal_name_full 'Inorganic Chemistry'
_journal_page_first 10446
_journal_page_last 10454
_journal_paper_doi 10.1021/ic8010234
_journal_volume 47
_journal_year 2008
_chemical_formula_moiety 'C18 H24 Cl2 N4 O4 Pd2 S2'
_chemical_formula_sum 'C18 H24 Cl2 N4 O4 Pd2 S2'
_chemical_formula_weight 708.29
_space_group_IT_number 14
_symmetry_cell_setting monoclinic
_symmetry_space_group_name_Hall '-P 2yn'
_symmetry_space_group_name_H-M 'P 1 21/n 1'
_audit_creation_date 2005-10-24T15:22:23-00:00
_audit_creation_method 'WinGX routine CIF_UPDATE'
_cell_angle_alpha 90
_cell_angle_beta 103.010(5)
_cell_angle_gamma 90
_cell_formula_units_Z 4
_cell_length_a 12.8502(6)
_cell_length_b 7.3983(9)
_cell_length_c 26.052(2)
_cell_measurement_reflns_used 15
_cell_measurement_temperature 293(2)
_cell_measurement_theta_max 22.4
_cell_measurement_theta_min 3.5
_cell_volume 2413.2(4)
_computing_cell_refinement 'CAD4 Express (Enraf Nonius, 1994)'
_computing_data_collection 'CAD4 Express (Enraf Nonius, 1994)'
_computing_data_reduction 'XCAD4 (Harms & Wocadlo, 1995)'
_computing_molecular_graphics 'Ortep-3 for Windows (Farrugia, 1997)'
_computing_publication_material 'WinGX publication routines (Farrugia, 1999)'
_computing_structure_refinement 'SHELXL-97 (Sheldrick, 1997)'
_computing_structure_solution 'SHELXS-86 (Sheldrick, 1986)'
_diffrn_measured_fraction_theta_full 0.985
_diffrn_measured_fraction_theta_max 0.985
_diffrn_measurement_device '\k-geometry diffractometer'
_diffrn_measurement_device_type 'Enraf Nonius CAD4'
_diffrn_measurement_method 'non-profiled omega/2theta scans'
_diffrn_radiation_probe x-ray
_diffrn_radiation_type CuK\a
_diffrn_radiation_wavelength 1.54184
_diffrn_reflns_av_R_equivalents 0.1238
_diffrn_reflns_limit_h_max 16
_diffrn_reflns_limit_h_min 0
_diffrn_reflns_limit_k_max 9
_diffrn_reflns_limit_k_min 0
_diffrn_reflns_limit_l_max 32
_diffrn_reflns_limit_l_min -32
_diffrn_reflns_number 5330
_diffrn_reflns_theta_full 78.2
_diffrn_reflns_theta_max 78.2
_diffrn_reflns_theta_min 3.48
_diffrn_standards_decay_% 3
_diffrn_standards_interval_time 120
_diffrn_standards_number 3
_exptl_absorpt_coefficient_mu 15.973
_exptl_absorpt_correction_T_max 0.6190
_exptl_absorpt_correction_T_min 0.4545
_exptl_absorpt_correction_type psi-scan
_exptl_crystal_colour colourless
_exptl_crystal_density_diffrn 1.95
_exptl_crystal_density_method 'not measured'
_exptl_crystal_description plate
_exptl_crystal_F_000 1400
_exptl_crystal_size_max 0.18
_exptl_crystal_size_mid 0.05
_exptl_crystal_size_min 0.03
_refine_diff_density_max 1.093
_refine_diff_density_min -1.575
_refine_ls_extinction_method none
_refine_ls_goodness_of_fit_ref 0.976
_refine_ls_hydrogen_treatment constr
_refine_ls_matrix_type full
_refine_ls_number_parameters 289
_refine_ls_number_reflns 5098
_refine_ls_number_restraints 0
_refine_ls_restrained_S_all 0.976
_refine_ls_R_factor_gt 0.0842
_refine_ls_shift/su_max 0
_refine_ls_structure_factor_coef Fsqd
_refine_ls_weighting_details 'calc w=1/[\s^2^(Fo^2^)+(0.0631P)^2^+0.0000P] where P=(Fo^2^+2Fc^2^)/3'
_refine_ls_weighting_scheme calc
_refine_ls_wR_factor_ref 0.2024
_reflns_number_gt 2042
_reflns_number_total 5098
_reflns_threshold_expression >2sigma(I)
_cod_data_source_file ic8010234_si_002_1.cif
_cod_data_source_block 4b
_cod_original_sg_symbol_H-M 'P 21/n'
_cod_database_code 4306097

loop_
_symmetry_equiv_pos_as_xyz
'x, y, z'
'-x+1/2, y+1/2, -z+1/2'
'-x, -y, -z'
'x-1/2, -y-1/2, z-1/2'

loop_
_atom_site_label
_atom_site_type_symbol
_atom_site_fract_x
_atom_site_fract_y
_atom_site_fract_z
_atom_site_U_iso_or_equiv
_atom_site_adp_type
_atom_site_occupancy
_atom_site_calc_flag
_atom_site_refinement_flags
_atom_site_disorder_group
_atom_site_disorder_assembly
N3 N 0.0530(10) 0.268(2) -0.1237(6) 0.044(4) Uani 1 d . . .
O2 O 0.2231(11) 0.018(2) 0.3577(5) 0.071(4) Uani 1 d . . .
C13 C 0.1455(12) 0.236(3) -0.1448(6) 0.056(6) Uani 1 d . . .
H13A H 0.1276 0.2556 -0.1822 0.084 Uiso 1 calc R . .
H13B H 0.1689 0.1135 -0.1377 0.084 Uiso 1 calc R . .
H13C H 0.2017 0.3171 -0.1287 0.084 Uiso 1 calc R . .
N4 N 0.1377(13) 0.0407(19) 0.3257(6) 0.045(4) Uani 1 d . . .
C14 C -0.0385(13) 0.330(3) -0.1632(7) 0.048(5) Uani 1 d . . .
H14A H -0.0206 0.3322 -0.197 0.072 Uiso 1 calc R . .
H14B H -0.058 0.4494 -0.1544 0.072 Uiso 1 calc R . .
H14C H -0.0974 0.2492 -0.1643 0.072 Uiso 1 calc R . .
O1 O 0.0525(11) 0.050(2) 0.3392(5) 0.081(5) Uani 1 d . . .
C6 C -0.0408(13) 0.271(3) -0.0036(7) 0.056(6) Uani 1 d . . .
H6 H -0.104 0.2896 0.0074 0.067 Uiso 1 calc R . .
S1 S 0.5107(3) 0.1233(7) 0.14297(17) 0.0461(12) Uani 1 d . . .
S2 S -0.3024(3) 0.2905(7) 0.05468(19) 0.0488(13) Uani 1 d . . .
O4 O -0.1876(7) 0.3559(16) 0.0667(4) 0.042(3) Uani 1 d . . .
O3 O 0.3979(8) 0.0650(19) 0.1404(5) 0.058(4) Uani 1 d . . .
C17 C -0.3761(12) 0.466(2) 0.0747(7) 0.054(5) Uani 1 d . . .
H17A H -0.3616 0.4701 0.1125 0.081 Uiso 1 calc R . .
H17B H -0.4509 0.4458 0.061 0.081 Uiso 1 calc R . .
H17C H -0.3559 0.5794 0.0617 0.081 Uiso 1 calc R . .
C18 C -0.3450(14) 0.319(3) -0.0149(7) 0.062(6) Uani 1 d . . .
H18A H -0.311 0.2306 -0.0325 0.093 Uiso 1 calc R . .
H18B H -0.3259 0.4382 -0.0244 0.093 Uiso 1 calc R . .
H18C H -0.4211 0.305 -0.0253 0.093 Uiso 1 calc R . .
C15 C 0.5740(14) -0.074(3) 0.1283(8) 0.073(7) Uani 1 d . . .
H15A H 0.5529 -0.0976 0.0912 0.11 Uiso 1 calc R . .
H15B H 0.5539 -0.1734 0.1475 0.11 Uiso 1 calc R . .
H15C H 0.6501 -0.0575 0.1382 0.11 Uiso 1 calc R . .
C16 C 0.5645(15) 0.129(4) 0.2126(7) 0.087(8) Uani 1 d . . .
H16A H 0.5377 0.2334 0.2273 0.131 Uiso 1 calc R . .
H16B H 0.641 0.1354 0.2194 0.131 Uiso 1 calc R . .
H16C H 0.5437 0.0218 0.2284 0.131 Uiso 1 calc R . .
Pd1 Pd 0.26626(9) 0.13268(19) 0.07493(5) 0.0366(4) Uani 1 d . . .
Pd2 Pd -0.06459(9) 0.23666(18) 0.12678(5) 0.0368(4) Uani 1 d . . .
Cl1 Cl 0.3894(3) 0.1485(7) 0.02274(17) 0.0494(12) Uani 1 d . . .
Cl2 Cl -0.1815(3) 0.2637(8) 0.18109(18) 0.0596(14) Uani 1 d . . .
N2 N 0.1446(10) 0.1429(19) 0.1149(5) 0.034(3) Uani 1 d . . .
N1 N 0.0529(10) 0.1950(19) 0.0857(5) 0.036(4) Uani 1 d . . .
C12 C 0.2331(12) 0.040(2) 0.2022(7) 0.039(4) Uani 1 d . . .
H12 H 0.2941 0.0082 0.1907 0.047 Uiso 1 calc R . .
C1 C 0.0514(11) 0.224(2) 0.0345(6) 0.030(4) Uani 1 d . . .
C7 C 0.1439(11) 0.113(2) 0.1660(6) 0.033(4) Uani 1 d . . .
C8 C 0.0478(11) 0.151(2) 0.1832(6) 0.030(4) Uani 1 d . . .
C10 C 0.1358(13) 0.059(2) 0.2697(6) 0.039(5) Uani 1 d . . .
C9 C 0.0500(12) 0.122(2) 0.2349(6) 0.039(4) Uani 1 d . . .
H9 H -0.0114 0.1465 0.2469 0.047 Uiso 1 calc R . .
C3 C 0.1442(14) 0.205(3) -0.0355(7) 0.048(5) Uani 1 d . . .
H3 H 0.2064 0.1876 -0.0475 0.057 Uiso 1 calc R . .
C4 C 0.0497(12) 0.253(2) -0.0724(6) 0.036(4) Uani 1 d . . .
C11 C 0.2299(13) 0.017(3) 0.2538(7) 0.044(5) Uani 1 d . . .
H11 H 0.2895 -0.0254 0.278 0.053 Uiso 1 calc R . .
C2 C 0.1486(12) 0.183(2) 0.0170(6) 0.035(4) Uani 1 d . . .
C5 C -0.0418(13) 0.290(2) -0.0538(7) 0.046(5) Uani 1 d . . .
H5 H -0.1037 0.3288 -0.0771 0.055 Uiso 1 calc R . .

loop_
_atom_site_aniso_label
_atom_site_aniso_U_11
_atom_site_aniso_U_22
_atom_site_aniso_U_33
_atom_site_aniso_U_23
_atom_site_aniso_U_13
_atom_site_aniso_U_12
N3 0.038(8) 0.033(9) 0.059(10) 0.009(8) 0.008(7) 0.000(8)
O2 0.069(9) 0.096(13) 0.045(8) 0.011(8) 0.006(7) -0.020(9)
C13 0.039(9) 0.096(18) 0.037(10) 0.003(12) 0.016(8) -0.008(12)
N4 0.055(10) 0.030(10) 0.047(10) 0.011(8) 0.006(8) 0.000(8)
C14 0.039(10) 0.051(14) 0.051(11) 0.010(10) 0.007(9) 0.007(9)
O1 0.058(9) 0.117(15) 0.078(10) 0.010(10) 0.040(8) 0.004(9)
C6 0.035(9) 0.083(17) 0.053(12) 0.025(13) 0.017(9) 0.012(11)
S1 0.029(2) 0.065(3) 0.047(3) 0.010(3) 0.013(2) 0.007(2)
S2 0.039(2) 0.044(3) 0.060(3) 0.012(2) 0.003(2) 0.006(2)
O4 0.017(5) 0.052(8) 0.055(7) -0.004(7) 0.003(5) 0.006(6)
O3 0.024(6) 0.090(12) 0.060(8) 0.020(8) 0.011(6) 0.003(7)
C17 0.035(10) 0.044(13) 0.088(15) 0.008(11) 0.023(10) 0.009(9)
C18 0.053(12) 0.065(16) 0.060(13) 0.003(11) -0.007(10) 0.016(11)
C15 0.050(12) 0.10(2) 0.069(15) 0.012(14) 0.007(11) 0.012(13)
C16 0.061(13) 0.14(2) 0.052(13) 0.007(16) -0.004(11) 0.001(16)
Pd1 0.0305(6) 0.0399(8) 0.0393(7) 0.0047(7) 0.0077(5) 0.0033(7)
Pd2 0.0296(6) 0.0356(8) 0.0451(8) 0.0036(7) 0.0082(5) 0.0035(7)
Cl1 0.037(2) 0.069(3) 0.046(3) 0.007(3) 0.017(2) 0.009(2)
Cl2 0.038(2) 0.086(4) 0.058(3) 0.003(3) 0.017(2) 0.012(3)
N2 0.029(7) 0.037(9) 0.037(8) 0.005(7) 0.007(6) 0.001(7)
N1 0.029(7) 0.047(10) 0.032(8) 0.010(7) 0.006(6) 0.001(6)
C12 0.028(9) 0.042(12) 0.043(11) -0.005(9) -0.003(8) -0.003(8)
C1 0.023(7) 0.026(10) 0.042(10) -0.005(8) 0.006(7) 0.007(7)
C7 0.028(8) 0.034(10) 0.039(10) 0.009(9) 0.012(8) 0.001(8)
C8 0.031(8) 0.022(9) 0.034(9) -0.002(8) 0.000(7) 0.001(8)
C10 0.040(10) 0.054(13) 0.026(9) 0.009(9) 0.012(8) -0.009(9)
C9 0.032(8) 0.036(11) 0.046(11) -0.002(10) 0.002(8) 0.005(9)
C3 0.040(10) 0.058(14) 0.045(11) 0.000(10) 0.010(9) -0.008(9)
C4 0.032(8) 0.040(11) 0.037(10) 0.004(10) 0.010(7) 0.000(9)
C11 0.047(11) 0.042(12) 0.038(10) 0.005(9) -0.003(9) -0.004(10)
C2 0.033(9) 0.033(11) 0.036(10) 0.004(8) 0.003(8) 0.004(8)
C5 0.037(9) 0.039(12) 0.056(12) 0.007(10) -0.003(9) 0.004(9)

loop_
_atom_type_symbol
_atom_type_description
_atom_type_scat_dispersion_real
_atom_type_scat_dispersion_imag
_atom_type_scat_source
C C 0.018 0.009 'International Tables Vol C Tables 4.2.6.8 and 6.1.1.4'
H H 0 0 'International Tables Vol C Tables 4.2.6.8 and 6.1.1.4'
Cl Cl 0.364 0.702 'International Tables Vol C Tables 4.2.6.8 and 6.1.1.4'
N N 0.031 0.018 'International Tables Vol C Tables 4.2.6.8 and 6.1.1.4'
O O 0.049 0.032 'International Tables Vol C Tables 4.2.6.8 and 6.1.1.4'
Pd Pd 0.122 3.934 'International Tables Vol C Tables 4.2.6.8 and 6.1.1.4'
S S 0.333 0.557 'International Tables Vol C Tables 4.2.6.8 and 6.1.1.4'

loop_
_geom_angle_atom_site_label_1
_geom_angle_atom_site_label_2
_geom_angle_atom_site_label_3
_geom_angle
_geom_angle_site_symmetry_1
_geom_angle_site_symmetry_3
_geom_angle_publ_flag
C4 N3 C13 125.3(14) . . ?
C4 N3 C14 121.8(14) . . ?
C13 N3 C14 112.9(14) . . ?
N3 C13 H13A 109.5 . . ?
N3 C13 H13B 109.5 . . ?
H13A C13 H13B 109.5 . . ?
N3 C13 H13C 109.5 . . ?
H13A C13 H13C 109.5 . . ?
H13B C13 H13C 109.5 . . ?
O1 N4 O2 122.2(16) . . ?
O1 N4 C10 117.8(15) . . ?
O2 N4 C10 120.1(15) . . ?
N3 C14 H14A 109.5 . . ?
N3 C14 H14B 109.5 . . ?
H14A C14 H14B 109.5 . . ?
N3 C14 H14C 109.5 . . ?
H14A C14 H14C 109.5 . . ?
H14B C14 H14C 109.5 . . ?
C5 C6 C1 123.2(16) . . ?
C5 C6 H6 118.4 . . ?
C1 C6 H6 118.4 . . ?
O3 S1 C15 104.1(9) . . ?
O3 S1 C16 101.6(8) . . ?
C15 S1 C16 98.5(10) . . ?
O4 S2 C17 105.5(8) . . ?
O4 S2 C18 103.5(8) . . ?
C17 S2 C18 98.7(9) . . ?
S2 O4 Pd2 122.8(7) . . ?
S1 O3 Pd1 122.9(7) . . ?
S2 C17 H17A 109.5 . . ?
S2 C17 H17B 109.5 . . ?
H17A C17 H17B 109.5 . . ?
S2 C17 H17C 109.5 . . ?
H17A C17 H17C 109.5 . . ?
H17B C17 H17C 109.5 . . ?
S2 C18 H18A 109.5 . . ?
S2 C18 H18B 109.5 . . ?
H18A C18 H18B 109.5 . . ?
S2 C18 H18C 109.5 . . ?
H18A C18 H18C 109.5 . . ?
H18B C18 H18C 109.5 . . ?
S1 C15 H15A 109.5 . . ?
S1 C15 H15B 109.5 . . ?
H15A C15 H15B 109.5 . . ?
S1 C15 H15C 109.5 . . ?
H15A C15 H15C 109.5 . . ?
H15B C15 H15C 109.5 . . ?
S1 C16 H16A 109.5 . . ?
S1 C16 H16B 109.5 . . ?
H16A C16 H16B 109.5 . . ?
S1 C16 H16C 109.5 . . ?
H16A C16 H16C 109.5 . . ?
H16B C16 H16C 109.5 . . ?
C2 Pd1 N2 80.7(6) . . ?
C2 Pd1 O3 177.9(6) . . ?
N2 Pd1 O3 99.0(5) . . ?
C2 Pd1 Cl1 92.8(5) . . ?
N2 Pd1 Cl1 172.5(4) . . ?
O3 Pd1 Cl1 87.6(3) . . ?
C8 Pd2 N1 80.6(6) . . ?
C8 Pd2 O4 174.9(6) . . ?
N1 Pd2 O4 100.8(5) . . ?
C8 Pd2 Cl2 92.3(5) . . ?
N1 Pd2 Cl2 172.7(4) . . ?
O4 Pd2 Cl2 86.4(3) . . ?
N1 N2 C7 114.6(12) . . ?
N1 N2 Pd1 113.8(9) . . ?
C7 N2 Pd1 131.6(10) . . ?
N2 N1 C1 115.5(12) . . ?
N2 N1 Pd2 114.3(9) . . ?
C1 N1 Pd2 130.0(10) . . ?
C11 C12 C7 120.3(16) . . ?
C11 C12 H12 119.8 . . ?
C7 C12 H12 119.8 . . ?
N1 C1 C6 124.0(14) . . ?
N1 C1 C2 117.2(13) . . ?
C6 C1 C2 118.5(15) . . ?
N2 C7 C12 122.4(14) . . ?
N2 C7 C8 118.2(14) . . ?
C12 C7 C8 119.4(15) . . ?
C9 C8 C7 116.8(14) . . ?
C9 C8 Pd2 131.0(12) . . ?
C7 C8 Pd2 112.2(11) . . ?
C9 C10 C11 120.7(15) . . ?
C9 C10 N4 122.2(16) . . ?
C11 C10 N4 117.0(15) . . ?
C10 C9 C8 123.8(16) . . ?
C10 C9 H9 118.1 . . ?
C8 C9 H9 118.1 . . ?
C2 C3 C4 123.1(16) . . ?
C2 C3 H3 118.4 . . ?
C4 C3 H3 118.4 . . ?
N3 C4 C5 122.8(15) . . ?
N3 C4 C3 118.7(15) . . ?
C5 C4 C3 118.4(15) . . ?
C12 C11 C10 118.9(16) . . ?
C12 C11 H11 120.5 . . ?
C10 C11 H11 120.5 . . ?
C3 C2 C1 116.4(15) . . ?
C3 C2 Pd1 131.3(13) . . ?
C1 C2 Pd1 111.9(11) . . ?
C6 C5 C4 120.2(16) . . ?
C6 C5 H5 119.9 . . ?
C4 C5 H5 119.9 . . ?

loop_
_geom_bond_atom_site_label_1
_geom_bond_atom_site_label_2
_geom_bond_distance
_geom_bond_site_symmetry_2
_geom_bond_publ_flag
N3 C4 1.352(19) . ?
N3 C13 1.437(18) . ?
N3 C14 1.450(19) . ?
O2 N4 1.231(16) . ?
C13 H13A 0.96 . ?
C13 H13B 0.96 . ?
C13 H13C 0.96 . ?
N4 O1 1.224(17) . ?
N4 C10 1.46(2) . ?
C14 H14A 0.96 . ?
C14 H14B 0.96 . ?
C14 H14C 0.96 . ?
C6 C5 1.31(2) . ?
C6 C1 1.41(2) . ?
C6 H6 0.93 . ?
S1 O3 1.500(11) . ?
S1 C15 1.75(2) . ?
S1 C16 1.790(19) . ?
S2 O4 1.517(10) . ?
S2 C17 1.757(17) . ?
S2 C18 1.785(18) . ?
O4 Pd2 2.148(10) . ?
O3 Pd1 2.173(11) . ?
C17 H17A 0.96 . ?
C17 H17B 0.96 . ?
C17 H17C 0.96 . ?
C18 H18A 0.96 . ?
C18 H18B 0.96 . ?
C18 H18C 0.96 . ?
C15 H15A 0.96 . ?
C15 H15B 0.96 . ?
C15 H15C 0.96 . ?
C16 H16A 0.96 . ?
C16 H16B 0.96 . ?
C16 H16C 0.96 . ?
Pd1 C2 1.917(15) . ?
Pd1 N2 2.065(12) . ?
Pd1 Cl1 2.310(4) . ?
Pd2 C8 1.921(15) . ?
Pd2 N1 2.060(13) . ?
Pd2 Cl2 2.293(4) . ?
N2 N1 1.309(15) . ?
N2 C7 1.351(18) . ?
N1 C1 1.347(18) . ?
C12 C11 1.37(2) . ?
C12 C7 1.42(2) . ?
C12 H12 0.93 . ?
C1 C2 1.454(19) . ?
C7 C8 1.44(2) . ?
C8 C9 1.36(2) . ?
C10 C9 1.34(2) . ?
C10 C11 1.40(2) . ?
C9 H9 0.93 . ?
C3 C2 1.36(2) . ?
C3 C4 1.41(2) . ?
C3 H3 0.93 . ?
C4 C5 1.40(2) . ?
C11 H11 0.93 . ?
C5 H5 0.93 . ?
